data_7128909
loop_
_publ_author_name
'Thiele, Maike'
'Octa-Smolin, Frescilia'
'Th\"olke, Simon'
'W\"olper, Christoph'
'Linders, J\"urgen'
'Mayer, Christian'
'Haberhauer, Gebhard'
'Niemeyer, Jochen'

_publ_section_title
;
 A supramolecular double-helix based on complementary
 phosphate-guanidinium pairing.
;
_journal_issue 77
_journal_name_full 'Chemical communications (Cambridge, England)'
_journal_page_first 9842
_journal_page_last 9845
_journal_paper_doi 10.1039/d1cc04644f
_journal_volume 57
_journal_year 2021
_chemical_formula_sum 'C28 H27 I2 N O3'
_chemical_formula_weight 679.30
_space_group_crystal_system monoclinic
_space_group_IT_number 4
_space_group_name_Hall 'P 2yb'
_space_group_name_H-M_alt 'P 1 21 1'
_atom_sites_solution_hydrogens mixed
_atom_sites_solution_primary direct
_atom_sites_solution_secondary difmap
_audit_creation_method SHELXL-2017/1
_audit_update_record
;
2021-04-16 deposited with the CCDC.	2021-08-27 downloaded from the CCDC.
;
_cell_angle_alpha 90
_cell_angle_beta 115.219(6)
_cell_angle_gamma 90
_cell_formula_units_Z 2
_cell_length_a 11.8508(16)
_cell_length_b 9.1039(12)
_cell_length_c 13.2298(17)
_cell_measurement_reflns_used 9394
_cell_measurement_temperature 100(2)
_cell_measurement_theta_max 80.12
_cell_measurement_theta_min 3.69
_cell_volume 1291.3(3)
_computing_cell_refinement 'Bruker APEX3(v2017.3-0)'
_computing_data_collection 'Bruker APEX3(v2017.3-0)'
_computing_data_reduction 'Bruker APEX3(v2017.3-0)'
_computing_molecular_graphics 'ORTEP/PLATON (Spek)'
_computing_publication_material 'BRUKER AXS SHELXTL (c) 2008 / Vers. 2008/4'
_computing_structure_refinement 'SHELXL-2017/1 (Sheldrick, 2017)'
_computing_structure_solution 'Bruker APEX3(v2017.3-0)'
_diffrn_ambient_temperature 100(2)
_diffrn_detector_area_resol_mean 7.3910
_diffrn_measured_fraction_theta_full 0.998
_diffrn_measured_fraction_theta_max 0.989
_diffrn_measurement_device_type 'Bruker D8 Venture (Photon II detector)'
_diffrn_measurement_method 'Data collection strategy APEX 3/Queen'
_diffrn_radiation_monochromator 'multilayer mirror'
_diffrn_radiation_type CuK\a
_diffrn_radiation_wavelength 1.54178
_diffrn_reflns_av_R_equivalents 0.0778
_diffrn_reflns_av_unetI/netI 0.0405
_diffrn_reflns_Laue_measured_fraction_full 0.998
_diffrn_reflns_Laue_measured_fraction_max 0.989
_diffrn_reflns_limit_h_max 15
_diffrn_reflns_limit_h_min -15
_diffrn_reflns_limit_k_max 10
_diffrn_reflns_limit_k_min -11
_diffrn_reflns_limit_l_max 16
_diffrn_reflns_limit_l_min -16
_diffrn_reflns_number 49382
_diffrn_reflns_point_group_measured_fraction_full 0.999
_diffrn_reflns_point_group_measured_fraction_max 0.989
_diffrn_reflns_theta_full 67.679
_diffrn_reflns_theta_max 81.331
_diffrn_reflns_theta_min 3.693
_diffrn_source 'micro-focus sealed tube'
_diffrn_source_type 'INCOATEC I\mS 3.0'
_exptl_absorpt_coefficient_mu 19.363
_exptl_absorpt_correction_T_max 0.75
_exptl_absorpt_correction_T_min 0.44
_exptl_absorpt_correction_type multi-scan
_exptl_absorpt_process_details
; 
 SADABS
 R.H. Blessing, Acta Cryst. (1995) A51 33-38 
;
_exptl_crystal_colour colourless
_exptl_crystal_density_diffrn 1.747
_exptl_crystal_description plate
_exptl_crystal_F_000 664
_exptl_crystal_size_max 0.261
_exptl_crystal_size_mid 0.173
_exptl_crystal_size_min 0.011
_refine_diff_density_max 2.152
_refine_diff_density_min -0.577
_refine_diff_density_rms 0.144
_refine_ls_abs_structure_details
;
 Refined as an inversion twin.
;
_refine_ls_abs_structure_Flack 0.163(12)
_refine_ls_extinction_method none
_refine_ls_goodness_of_fit_ref 1.064
_refine_ls_hydrogen_treatment mixed
_refine_ls_matrix_type full
_refine_ls_number_parameters 316
_refine_ls_number_reflns 5431
_refine_ls_number_restraints 2
_refine_ls_restrained_S_all 1.063
_refine_ls_R_factor_all 0.0468
_refine_ls_R_factor_gt 0.0427
_refine_ls_shift/su_max 0.000
_refine_ls_shift/su_mean 0.000
_refine_ls_structure_factor_coef Fsqd
_refine_ls_weighting_details 'w=1/[\s^2^(Fo^2^)+(0.0522P)^2^+4.0856P] where P=(Fo^2^+2Fc^2^)/3'
_refine_ls_weighting_scheme calc
_refine_ls_wR_factor_gt 0.1045
_refine_ls_wR_factor_ref 0.1088
_reflns_Friedel_coverage 0.881
_reflns_Friedel_fraction_full 0.999
_reflns_Friedel_fraction_max 0.990
_reflns_number_gt 5111
_reflns_number_total 5431
_reflns_threshold_expression 'I > 2\s(I)'
_cod_data_source_file d1cc04644f2.cif
_cod_data_source_block mt_317_2m
_cod_depositor_comments
;
The following automatic conversions were performed:

data item '_atom_sites_solution_secondary' value 'diffmap' was
changed to 'difmap'.

Automatic conversion script
Id: cif_fix_values 7556 2019-12-06 15:28:31Z antanas 

 Adding full bibliography for 7128905--7128910.cif.
;
_cod_original_sg_symbol_H-M 'P 21'
_cod_database_code 7128909
_shelx_shelxl_version_number 2017/1
_shelx_space_group_comment
;
The symmetry employed for this shelxl refinement is uniquely defined
by the following loop, which should always be used as a source of
symmetry information in preference to the above space-group names.
They are only intended as comments.
;
_shelx_estimated_absorpt_t_min 0.081
_shelx_estimated_absorpt_t_max 0.815

loop_
_space_group_symop_operation_xyz
'x, y, z'
'-x, y+1/2, -z'

loop_
_atom_site_label
_atom_site_type_symbol
_atom_site_fract_x
_atom_site_fract_y
_atom_site_fract_z
_atom_site_U_iso_or_equiv
_atom_site_adp_type
_atom_site_occupancy
_atom_site_site_symmetry_order
_atom_site_calc_flag
_atom_site_refinement_flags_posn
_atom_site_refinement_flags_adp
_atom_site_refinement_flags_occupancy
_atom_site_disorder_assembly
_atom_site_disorder_group
I1 I -0.35079(5) 0.11928(6) 0.38220(5) 0.03625(16) Uani 1 1 d . . . . .
I2 I 0.01191(6) -0.26932(8) 0.01592(5) 0.04436(19) Uani 1 1 d . . . . .
O1 O -0.2976(7) -0.2648(10) 0.0477(5) 0.0408(15) Uani 1 1 d . . . . .
O2 O -0.3217(6) -0.2878(8) 0.2089(6) 0.0381(15) Uani 1 1 d . . . . .
N1 N -0.1956(7) -0.1140(8) 0.1914(6) 0.0289(15) Uani 1 1 d . . . . .
C1 C -0.0214(8) 0.1455(10) 0.3124(6) 0.0271(17) Uani 1 1 d . . . . .
C2 C -0.1241(8) 0.0931(9) 0.3260(7) 0.0277(17) Uani 1 1 d . . . . .
C3 C -0.1962(8) 0.1909(10) 0.3558(7) 0.0294(18) Uani 1 1 d . . . . .
C4 C -0.1670(8) 0.3370(11) 0.3736(7) 0.0293(17) Uani 1 1 d . . . . .
H4 H -0.214683 0.398979 0.398347 0.035 Uiso 1 1 calc R U . . .
C5 C -0.0371(10) 0.5464(10) 0.3687(7) 0.0337(19) Uani 1 1 d . . . . .
H5 H -0.084263 0.610212 0.392735 0.040 Uiso 1 1 calc R U . . .
C6 C 0.0576(9) 0.6027(11) 0.3478(7) 0.0353(18) Uani 1 1 d . . . . .
H6 H 0.077222 0.704397 0.358720 0.042 Uiso 1 1 calc R U . . .
C7 C 0.1259(9) 0.5092(11) 0.3102(8) 0.0350(19) Uani 1 1 d . . . . .
H7 H 0.189773 0.549216 0.293143 0.042 Uiso 1 1 calc R U . . .
C8 C 0.1024(9) 0.3619(9) 0.2975(7) 0.0300(19) Uani 1 1 d . . . . .
H8 H 0.149982 0.300730 0.272159 0.036 Uiso 1 1 calc R U . . .
C9 C 0.0066(8) 0.2998(10) 0.3221(7) 0.0276(17) Uani 1 1 d . . . . .
C10 C -0.0660(9) 0.3974(11) 0.3555(7) 0.0306(18) Uani 1 1 d . . . . .
C11 C 0.0593(8) 0.0417(9) 0.2859(7) 0.0269(16) Uani 1 1 d . . . . .
C12 C 0.0041(8) -0.0460(9) 0.1910(7) 0.0267(16) Uani 1 1 d . . . . .
C13 C 0.0821(10) -0.1395(9) 0.1621(7) 0.0309(19) Uani 1 1 d . . . . .
C14 C 0.2077(9) -0.1508(10) 0.2273(8) 0.0311(18) Uani 1 1 d . . . . .
H14 H 0.257423 -0.213859 0.205597 0.037 Uiso 1 1 calc R U . . .
C15 C 0.3928(9) -0.0835(12) 0.3987(8) 0.038(2) Uani 1 1 d . . . . .
H15 H 0.442901 -0.147141 0.377992 0.046 Uiso 1 1 calc R U . . .
C16 C 0.4443(8) -0.0073(13) 0.4965(8) 0.043(2) Uani 1 1 d . . . . .
H16 H 0.530184 -0.020214 0.544474 0.051 Uiso 1 1 calc R U . . .
C17 C 0.3724(9) 0.0903(12) 0.5276(8) 0.040(2) Uani 1 1 d . . . . .
H17 H 0.410039 0.145160 0.594912 0.048 Uiso 1 1 calc R U . . .
C18 C 0.2485(8) 0.1053(11) 0.4602(7) 0.0322(17) Uani 1 1 d . . . . .
H18 H 0.200553 0.169533 0.483057 0.039 Uiso 1 1 calc R U . . .
C19 C 0.1886(8) 0.0301(9) 0.3586(7) 0.0280(16) Uani 1 1 d . . . . .
C20 C 0.2632(9) -0.0675(10) 0.3276(8) 0.0303(18) Uani 1 1 d . . . . .
C21 C -0.1507(9) -0.0689(10) 0.3095(7) 0.0294(17) Uani 1 1 d . . . . .
H21A H -0.073740 -0.124036 0.355116 0.035 Uiso 1 1 calc R U . . .
H21B H -0.214454 -0.094758 0.336314 0.035 Uiso 1 1 calc R U . . .
C22 C -0.1364(9) -0.0426(11) 0.1264(7) 0.0329(19) Uani 1 1 d . . . . .
H22A H -0.165110 0.060521 0.110473 0.040 Uiso 1 1 calc R U . . .
H22B H -0.160958 -0.094163 0.054214 0.040 Uiso 1 1 calc R U . . .
C23 C -0.2764(9) -0.2284(10) 0.1530(8) 0.034(2) Uani 1 1 d . . . . .
C24 C -0.3605(10) -0.4011(14) -0.0055(9) 0.047(2) Uani 1 1 d . . . . .
C25 C -0.4991(10) -0.387(2) -0.0391(10) 0.060(3) Uani 1 1 d . . . . .
H25A H -0.532068 -0.303181 -0.089321 0.090 Uiso 1 1 calc R U . . .
H25B H -0.513693 -0.372702 0.027792 0.090 Uiso 1 1 calc R U . . .
H25C H -0.541247 -0.477196 -0.077399 0.090 Uiso 1 1 calc R U . . .
C26 C -0.2977(18) -0.5321(16) 0.0702(13) 0.079(5) Uani 1 1 d . . . . .
H26A H -0.341796 -0.622622 0.035257 0.119 Uiso 1 1 calc R U . . .
H26B H -0.300401 -0.518710 0.142675 0.119 Uiso 1 1 calc R U . . .
H26C H -0.210663 -0.538851 0.081260 0.119 Uiso 1 1 calc R U . . .
C27 C -0.3392(10) -0.4093(17) -0.1098(9) 0.054(3) Uani 1 1 d . . . . .
H27A H -0.384152 -0.494006 -0.154591 0.081 Uiso 1 1 calc R U . . .
H27B H -0.249818 -0.420162 -0.089206 0.081 Uiso 1 1 calc R U . . .
H27C H -0.369846 -0.319141 -0.153419 0.081 Uiso 1 1 calc R U . . .
O1_1 O -0.5634(8) -0.3379(10) 0.2005(7) 0.056(2) Uani 1 1 d D . . . .
H1_1 H -0.492(7) -0.319(17) 0.200(13) 0.07(5) Uiso 1 1 d D . . . .
C1_1 C -0.5928(14) -0.4862(16) 0.1864(11) 0.060(3) Uani 1 1 d . . . . .
H1A_1 H -0.678795 -0.500344 0.176603 0.090 Uiso 1 1 calc R U . . .
H1B_1 H -0.535866 -0.540438 0.252485 0.090 Uiso 1 1 calc R U . . .
H1C_1 H -0.584339 -0.522529 0.120242 0.090 Uiso 1 1 calc R U . . .

loop_
_atom_site_aniso_label
_atom_site_aniso_U_11
_atom_site_aniso_U_22
_atom_site_aniso_U_33
_atom_site_aniso_U_23
_atom_site_aniso_U_13
_atom_site_aniso_U_12
I1 0.0320(3) 0.0468(4) 0.0348(3) -0.0007(3) 0.0189(2) 0.0006(3)
I2 0.0534(4) 0.0476(4) 0.0386(3) -0.0149(3) 0.0259(3) -0.0010(3)
O1 0.044(4) 0.043(4) 0.033(3) -0.011(3) 0.014(3) -0.011(3)
O2 0.038(3) 0.039(4) 0.043(4) 0.002(3) 0.024(3) -0.007(3)
N1 0.032(4) 0.029(4) 0.025(3) -0.005(3) 0.012(3) -0.002(3)
C1 0.028(4) 0.032(5) 0.019(3) -0.002(3) 0.007(3) 0.002(3)
C2 0.035(4) 0.026(5) 0.021(3) 0.002(3) 0.012(3) 0.000(3)
C3 0.030(4) 0.039(5) 0.022(4) 0.006(3) 0.014(3) 0.006(3)
C4 0.031(4) 0.032(4) 0.027(4) -0.009(3) 0.014(3) -0.006(3)
C5 0.050(5) 0.024(4) 0.030(4) -0.004(3) 0.020(4) 0.001(4)
C6 0.050(5) 0.030(5) 0.030(4) -0.001(4) 0.021(4) -0.001(4)
C7 0.043(5) 0.032(5) 0.036(5) 0.000(4) 0.023(4) -0.005(4)
C8 0.039(5) 0.027(5) 0.026(4) 0.004(3) 0.016(3) 0.003(3)
C9 0.037(4) 0.026(4) 0.024(4) 0.000(3) 0.017(3) -0.002(3)
C10 0.041(5) 0.031(4) 0.021(3) 0.002(3) 0.014(3) 0.003(4)
C11 0.039(4) 0.023(4) 0.025(4) 0.003(3) 0.019(3) 0.001(3)
C12 0.040(4) 0.022(4) 0.024(4) -0.001(3) 0.020(3) 0.001(3)
C13 0.051(5) 0.023(4) 0.028(4) -0.008(3) 0.025(4) -0.006(3)
C14 0.039(5) 0.025(4) 0.038(4) 0.003(4) 0.025(4) 0.001(3)
C15 0.031(4) 0.043(5) 0.044(5) 0.017(4) 0.019(4) 0.003(4)
C16 0.024(4) 0.057(7) 0.040(5) 0.014(5) 0.007(4) -0.004(4)
C17 0.038(5) 0.050(7) 0.033(4) 0.002(4) 0.016(4) -0.010(4)
C18 0.037(4) 0.033(5) 0.030(4) 0.004(4) 0.017(3) -0.006(4)
C19 0.035(4) 0.026(4) 0.028(4) 0.006(3) 0.019(3) -0.001(3)
C20 0.038(5) 0.026(4) 0.035(4) 0.006(3) 0.024(4) 0.000(3)
C21 0.038(5) 0.023(4) 0.031(4) 0.000(3) 0.018(4) -0.002(3)
C22 0.042(5) 0.032(5) 0.027(4) 0.000(3) 0.016(4) -0.002(3)
C23 0.036(5) 0.035(5) 0.033(4) -0.005(3) 0.015(4) 0.000(3)
C24 0.042(5) 0.047(7) 0.044(5) -0.013(5) 0.011(4) -0.010(5)
C25 0.047(6) 0.087(9) 0.048(6) -0.026(7) 0.023(5) -0.023(7)
C26 0.116(13) 0.036(7) 0.056(8) -0.015(6) 0.008(8) -0.004(7)
C27 0.045(6) 0.073(9) 0.040(5) -0.023(5) 0.013(5) -0.005(5)
O1_1 0.055(5) 0.067(6) 0.055(5) -0.005(4) 0.032(4) 0.006(4)
C1_1 0.070(8) 0.064(9) 0.052(7) -0.011(6) 0.032(6) -0.003(6)

loop_
_atom_type_symbol
_atom_type_description
_atom_type_scat_dispersion_real
_atom_type_scat_dispersion_imag
_atom_type_scat_source
C C 0.0181 0.0091 'International Tables Vol C Tables 4.2.6.8 and 6.1.1.4'
H H 0.0000 0.0000 'International Tables Vol C Tables 4.2.6.8 and 6.1.1.4'
I I -0.3257 6.8362 'International Tables Vol C Tables 4.2.6.8 and 6.1.1.4'
N N 0.0311 0.0180 'International Tables Vol C Tables 4.2.6.8 and 6.1.1.4'
O O 0.0492 0.0322 'International Tables Vol C Tables 4.2.6.8 and 6.1.1.4'

loop_
_geom_angle_atom_site_label_1
_geom_angle_atom_site_label_2
_geom_angle_atom_site_label_3
_geom_angle
_geom_angle_site_symmetry_1
_geom_angle_site_symmetry_3
_geom_angle_publ_flag
C23 O1 C24 122.5(8) . . ?
C23 N1 C22 123.7(7) . . ?
C23 N1 C21 119.2(8) . . ?
C22 N1 C21 116.6(7) . . ?
C2 C1 C9 120.5(8) . . ?
C2 C1 C11 119.9(8) . . ?
C9 C1 C11 119.6(8) . . ?
C1 C2 C3 119.4(8) . . ?
C1 C2 C21 117.4(8) . . ?
C3 C2 C21 123.2(8) . . ?
C4 C3 C2 121.7(8) . . ?
C4 C3 I1 116.4(6) . . ?
C2 C3 I1 121.8(7) . . ?
C3 C4 C10 120.9(8) . . ?
C6 C5 C10 121.4(9) . . ?
C5 C6 C7 119.4(9) . . ?
C8 C7 C6 121.4(9) . . ?
C7 C8 C9 120.2(9) . . ?
C8 C9 C10 117.8(8) . . ?
C8 C9 C1 123.0(8) . . ?
C10 C9 C1 119.2(8) . . ?
C5 C10 C4 122.3(9) . . ?
C5 C10 C9 119.7(9) . . ?
C4 C10 C9 118.0(9) . . ?
C12 C11 C19 121.5(8) . . ?
C12 C11 C1 118.3(8) . . ?
C19 C11 C1 120.1(7) . . ?
C11 C12 C13 118.4(8) . . ?
C11 C12 C22 118.6(7) . . ?
C13 C12 C22 123.0(8) . . ?
C14 C13 C12 122.2(8) . . ?
C14 C13 I2 115.6(7) . . ?
C12 C13 I2 122.2(7) . . ?
C13 C14 C20 119.5(8) . . ?
C16 C15 C20 119.7(10) . . ?
C15 C16 C17 121.1(9) . . ?
C18 C17 C16 119.3(9) . . ?
C17 C18 C19 122.9(9) . . ?
C18 C19 C11 124.8(8) . . ?
C18 C19 C20 117.1(8) . . ?
C11 C19 C20 118.1(8) . . ?
C14 C20 C15 120.1(9) . . ?
C14 C20 C19 120.1(8) . . ?
C15 C20 C19 119.8(9) . . ?
N1 C21 C2 112.6(7) . . ?
N1 C22 C12 110.2(7) . . ?
O2 C23 O1 125.9(9) . . ?
O2 C23 N1 122.6(8) . . ?
O1 C23 N1 111.5(8) . . ?
O1 C24 C27 103.5(9) . . ?
O1 C24 C25 109.7(10) . . ?
C27 C24 C25 108.6(9) . . ?
O1 C24 C26 109.9(8) . . ?
C27 C24 C26 109.6(12) . . ?
C25 C24 C26 114.9(13) . . ?

loop_
_geom_bond_atom_site_label_1
_geom_bond_atom_site_label_2
_geom_bond_distance
_geom_bond_site_symmetry_2
_geom_bond_publ_flag
I1 C3 2.109(9) . ?
I2 C13 2.112(8) . ?
O1 C23 1.347(11) . ?
O1 C24 1.464(13) . ?
O2 C23 1.210(12) . ?
N1 C23 1.358(12) . ?
N1 C22 1.474(11) . ?
N1 C21 1.478(11) . ?
C1 C2 1.388(12) . ?
C1 C9 1.436(12) . ?
C1 C11 1.490(12) . ?
C2 C3 1.402(12) . ?
C2 C21 1.504(12) . ?
C3 C4 1.369(14) . ?
C4 C10 1.428(13) . ?
C5 C6 1.365(14) . ?
C5 C10 1.391(13) . ?
C6 C7 1.404(13) . ?
C7 C8 1.365(13) . ?
C8 C9 1.424(13) . ?
C9 C10 1.432(12) . ?
C11 C12 1.393(12) . ?
C11 C19 1.423(12) . ?
C12 C13 1.422(12) . ?
C12 C22 1.513(13) . ?
C13 C14 1.370(14) . ?
C14 C20 1.423(13) . ?
C15 C16 1.362(16) . ?
C15 C20 1.425(13) . ?
C16 C17 1.409(16) . ?
C17 C18 1.362(13) . ?
C18 C19 1.403(12) . ?
C19 C20 1.431(12) . ?
C24 C27 1.507(15) . ?
C24 C25 1.513(15) . ?
C24 C26 1.531(19) . ?
O1_1 C1_1 1.386(17) . ?
